data_7013876
loop_
_publ_author_name
'Glenny, Mark W.'
'van de Water, Leon G. A.'
'Driessen, Willem L.'
'Reedijk, Jan'
'Blake, Alexander J.'
'Wilson, Claire'
'Schr\"oder, Martin'

_publ_section_title
;
 Conformational and stereochemical flexibility in cadmium(II) complexes
 of aza-thioether macrocycles.
;
_journal_issue 13
_journal_name_full 'Dalton transactions (Cambridge, England : 2003)'
_journal_page_first 1953
_journal_page_last 1959
_journal_paper_doi 10.1039/b315726a
_journal_year 2004
_chemical_formula_sum 'C8 H17 Cd N3 O6 S3'
_chemical_formula_weight 459.83
_chemical_name_systematic
;
?
;
_space_group_IT_number 19
_symmetry_cell_setting orthorhombic
_symmetry_space_group_name_Hall 'P 2ac 2ab'
_symmetry_space_group_name_H-M 'P 21 21 21'
_atom_sites_solution_hydrogens geom
_atom_sites_solution_primary direct
_atom_sites_solution_secondary difmap
_audit_creation_method SHELXL-97
_cell_angle_alpha 90.00
_cell_angle_beta 90.00
_cell_angle_gamma 90.00
_cell_formula_units_Z 12
_cell_length_a 8.8025(3)
_cell_length_b 14.5648(6)
_cell_length_c 37.518(2)
_cell_measurement_reflns_used 7672
_cell_measurement_temperature 150(2)
_cell_measurement_theta_max 30.44
_cell_measurement_theta_min 2.91
_cell_volume 4810.1(4)
_computing_cell_refinement 'Bruker SAINT'
_computing_data_collection 'Bruker SMART'
_computing_data_reduction 'Bruker SHELXTL'
_computing_molecular_graphics 'Bruker SHELXTL'
_computing_publication_material 'Bruker SHELXTL'
_computing_structure_refinement 'SHELXL-97 (Sheldrick, 1997)'
_computing_structure_solution 'SHELXS-97 (Sheldrick, 1990)'
_diffrn_ambient_temperature 150(2)
_diffrn_measured_fraction_theta_full 0.968
_diffrn_measured_fraction_theta_max 0.968
_diffrn_measurement_device_type 'Bruker SMART1000 CCD area detector'
_diffrn_measurement_method omega
_diffrn_radiation_monochromator graphite
_diffrn_radiation_source 'normal-focus sealed tube'
_diffrn_radiation_type MoK\a
_diffrn_radiation_wavelength 0.71073
_diffrn_reflns_av_R_equivalents 0.0300
_diffrn_reflns_av_sigmaI/netI 0.0135
_diffrn_reflns_limit_h_max 12
_diffrn_reflns_limit_h_min -12
_diffrn_reflns_limit_k_max 20
_diffrn_reflns_limit_k_min -15
_diffrn_reflns_limit_l_max 42
_diffrn_reflns_limit_l_min -47
_diffrn_reflns_number 46217
_diffrn_reflns_theta_full 25.00
_diffrn_reflns_theta_max 25.00
_diffrn_reflns_theta_min 2.76
_diffrn_standards_decay_% 0
_diffrn_standards_number 0
_exptl_absorpt_coefficient_mu 1.779
_exptl_absorpt_correction_T_max 0.676
_exptl_absorpt_correction_T_min 0.472
_exptl_absorpt_correction_type multi-scan
_exptl_crystal_colour Colourless
_exptl_crystal_density_diffrn 1.905
_exptl_crystal_density_method 'not measured'
_exptl_crystal_description 'hexagonal prism'
_exptl_crystal_F_000 2760
_exptl_crystal_size_max 0.42
_exptl_crystal_size_mid 0.36
_exptl_crystal_size_min 0.21
_refine_diff_density_max 2.09
_refine_diff_density_min -0.61
_refine_diff_density_rms 0.13
_refine_ls_abs_structure_details 'Flack H D (1983), Acta Cryst. A39, 876-881'
_refine_ls_abs_structure_Flack 0.07(3)
_refine_ls_extinction_method none
_refine_ls_goodness_of_fit_ref 1.07
_refine_ls_hydrogen_treatment 'riding model'
_refine_ls_matrix_type full
_refine_ls_number_parameters 575
_refine_ls_number_reflns 8172
_refine_ls_number_restraints 448
_refine_ls_restrained_S_all 1.07
_refine_ls_R_factor_all 0.0451
_refine_ls_R_factor_gt 0.0444
_refine_ls_shift/su_max 0.017
_refine_ls_shift/su_mean 0.002
_refine_ls_structure_factor_coef Fsqd
_refine_ls_weighting_details 'calc w=1/[\s^2^(Fo^2^)+(0.056P)^2^+24.15P] where P=(Fo^2^+2Fc^2^)/3'
_refine_ls_weighting_scheme calc
_refine_ls_wR_factor_gt 0.115
_refine_ls_wR_factor_ref 0.115
_reflns_number_gt 8059
_reflns_number_total 8172
_reflns_threshold_expression >2sigma(I)
_cod_data_source_file b315726a.txt
_cod_data_source_block cds3no
_cod_depositor_comments
;
The following automatic conversions were performed:
'_symmetry_cell_setting' value 'Orthorhombic' changed to 'orthorhombic'
according to '/home/saulius/struct/CIF-dictionaries/cif_core.dic'
dictionary named 'cif_core.dic' version 2.4.1 from 2010-06-29.

Automatic conversion script
Id: cif_fix_enum 1527 2010-12-29 10:47:43Z saulius 
;
_cod_original_sg_symbol_H-M 'P 21 21 21 '
_cod_database_code 7013876

loop_
_symmetry_equiv_pos_as_xyz
'x, y, z'
'-x+1/2, -y, z+1/2'
'-x, y+1/2, -z+1/2'
'x+1/2, -y+1/2, -z'

loop_
_atom_site_label
_atom_site_type_symbol
_atom_site_fract_x
_atom_site_fract_y
_atom_site_fract_z
_atom_site_U_iso_or_equiv
_atom_site_adp_type
_atom_site_occupancy
_atom_site_symmetry_multiplicity
_atom_site_calc_flag
_atom_site_refinement_flags
_atom_site_disorder_assembly
_atom_site_disorder_group
Cd1 Cd 0.39469(6) 0.52389(3) 0.087471(13) 0.02806(13) Uani 1 1 d U . .
S1A S 0.6275(2) 0.48189(15) 0.04228(6) 0.0474(5) Uani 1 1 d DU . .
N1A N 0.3447(7) 0.6203(4) 0.03705(17) 0.0382(14) Uani 1 1 d DU . .
H1AC H 0.2580 0.5959 0.0265 0.046 Uiso 1 1 calc R . .
O1A O 0.1289(6) 0.4800(4) 0.08708(14) 0.0411(12) Uani 1 1 d U . .
C1A C 0.4607(10) 0.6207(6) 0.0085(2) 0.054(2) Uani 1 1 d DU . .
H1AA H 0.5384 0.6676 0.0143 0.064 Uiso 1 1 calc R . .
H1AB H 0.4116 0.6392 -0.0141 0.064 Uiso 1 1 calc R . .
S2A S 0.6480(3) 0.59003(17) 0.12067(6) 0.0516(6) Uani 1 1 d DU . .
N2A N 0.1376(7) 0.4197(4) 0.06296(17) 0.0333(13) Uani 1 1 d U . .
O2A O 0.2641(6) 0.4087(4) 0.04770(14) 0.0367(12) Uani 1 1 d U . .
C2A C 0.5384(10) 0.5303(6) 0.00300(18) 0.058(2) Uani 1 1 d DU . .
H2AA H 0.6170 0.5380 -0.0156 0.070 Uiso 1 1 calc R . .
H2AB H 0.4628 0.4857 -0.0061 0.070 Uiso 1 1 calc R . .
S3A S 0.2765(3) 0.67076(15) 0.11978(7) 0.0507(6) Uani 1 1 d DU . .
N3A N 0.4392(7) 0.3968(5) 0.14846(17) 0.0376(14) Uani 1 1 d U . .
O3A O 0.0247(7) 0.3763(4) 0.05339(19) 0.0556(17) Uani 1 1 d U . .
C3A C 0.7746(8) 0.5622(6) 0.0557(3) 0.062(2) Uani 1 1 d DU . .
H3AA H 0.8566 0.5270 0.0675 0.074 Uiso 1 1 calc R . .
H3AB H 0.8184 0.5897 0.0338 0.074 Uiso 1 1 calc R . .
O4A O 0.4421(7) 0.3834(4) 0.11519(14) 0.0452(13) Uani 1 1 d U . .
C4A C 0.7280(10) 0.6400(6) 0.08038(19) 0.056(2) Uani 1 1 d DU . .
H4AA H 0.6517 0.6796 0.0685 0.068 Uiso 1 1 calc R . .
H4AB H 0.8174 0.6782 0.0864 0.068 Uiso 1 1 calc R . .
O5A O 0.3990(8) 0.4732(4) 0.15971(16) 0.0603(17) Uani 1 1 d U . .
C5A C 0.5765(10) 0.6893(5) 0.1445(2) 0.061(2) Uani 1 1 d DU . .
H5AA H 0.5453 0.6691 0.1686 0.073 Uiso 1 1 calc R . .
H5AB H 0.6615 0.7332 0.1476 0.073 Uiso 1 1 calc R . .
O6A O 0.4675(7) 0.3339(4) 0.16897(15) 0.0455(14) Uani 1 1 d U . .
C6A C 0.4447(8) 0.7404(6) 0.1279(2) 0.057(2) Uani 1 1 d DU . .
H6AA H 0.4787 0.7670 0.1050 0.068 Uiso 1 1 calc R . .
H6AB H 0.4163 0.7919 0.1438 0.068 Uiso 1 1 calc R . .
C7A C 0.2012(10) 0.7200(6) 0.07878(19) 0.056(2) Uani 1 1 d DU . .
H7AA H 0.1050 0.6882 0.0729 0.067 Uiso 1 1 calc R . .
H7AB H 0.1765 0.7853 0.0833 0.067 Uiso 1 1 calc R . .
C8A C 0.3034(10) 0.7150(5) 0.0469(3) 0.052(2) Uani 1 1 d DU . .
H8AA H 0.2521 0.7445 0.0264 0.063 Uiso 1 1 calc R . .
H8AB H 0.3974 0.7501 0.0519 0.063 Uiso 1 1 calc R . .
Cd2 Cd 0.60411(6) 0.02921(3) 0.077613(13) 0.03032(14) Uani 1 1 d U . .
S1B S 0.3535(2) 0.01695(13) 0.11988(5) 0.0375(4) Uani 1 1 d DU . .
N1B N 0.6804(7) 0.1112(4) 0.12836(15) 0.0347(13) Uani 1 1 d DU . .
H1BC H 0.7776 0.0909 0.1341 0.042 Uiso 1 1 calc R . .
O1B O 0.6429(7) -0.0451(4) 0.02236(17) 0.0575(15) Uani 1 1 d U . .
C1B C 0.5839(8) 0.0927(6) 0.15963(18) 0.0434(18) Uani 1 1 d DU . .
H1BA H 0.6128 0.1358 0.1789 0.052 Uiso 1 1 calc R . .
H1BB H 0.6056 0.0298 0.1682 0.052 Uiso 1 1 calc R . .
S2B S 0.4018(2) 0.13663(12) 0.04039(5) 0.0321(4) Uani 1 1 d DU . .
N2B N 0.5299(8) -0.0955(4) 0.02030(18) 0.0371(14) Uani 1 1 d U . .
O2B O 0.4307(9) -0.0854(4) 0.04360(18) 0.0612(16) Uani 1 1 d U . .
C2B C 0.4158(8) 0.1012(6) 0.1532(2) 0.0459(19) Uani 1 1 d DU . .
H2BA H 0.3919 0.1639 0.1448 0.055 Uiso 1 1 calc R . .
H2BB H 0.3604 0.0908 0.1758 0.055 Uiso 1 1 calc R . .
S3B S 0.7900(2) 0.16261(13) 0.05006(5) 0.0353(4) Uani 1 1 d DU . .
N3B N 0.8303(8) -0.1049(4) 0.10040(18) 0.0390(15) Uani 1 1 d U . .
O3B O 0.5164(7) -0.1504(4) -0.00442(16) 0.0502(15) Uani 1 1 d U . .
C3B C 0.2118(8) 0.0788(5) 0.0945(2) 0.0411(18) Uani 1 1 d DU . .
H3BA H 0.1675 0.0359 0.0768 0.049 Uiso 1 1 calc R . .
H3BB H 0.1292 0.0969 0.1110 0.049 Uiso 1 1 calc R . .
O4B O 0.6887(6) -0.1078(4) 0.10457(19) 0.0547(16) Uani 1 1 d U . .
C4B C 0.2636(8) 0.1644(5) 0.07465(18) 0.0381(17) Uani 1 1 d DU . .
H4BA H 0.3092 0.2081 0.0918 0.046 Uiso 1 1 calc R . .
H4BB H 0.1746 0.1945 0.0635 0.046 Uiso 1 1 calc R . .
O5B O 0.9093(7) -0.1681(4) 0.11148(18) 0.0575(16) Uani 1 1 d U . .
C5B C 0.5044(7) 0.2447(4) 0.0365(2) 0.0339(16) Uani 1 1 d DU . .
H5BA H 0.4485 0.2862 0.0202 0.041 Uiso 1 1 calc R . .
H5BB H 0.5097 0.2746 0.0602 0.041 Uiso 1 1 calc R . .
O6B O 0.8835(7) -0.0383(4) 0.08471(17) 0.0543(15) Uani 1 1 d U . .
C6B C 0.6644(7) 0.2301(5) 0.02238(17) 0.0335(16) Uani 1 1 d DU . .
H6BA H 0.7116 0.2910 0.0186 0.040 Uiso 1 1 calc R . .
H6BB H 0.6570 0.1999 -0.0012 0.040 Uiso 1 1 calc R . .
C7B C 0.8101(9) 0.2278(5) 0.09116(17) 0.0400(18) Uani 1 1 d DU . .
H7BA H 0.9118 0.2150 0.1012 0.048 Uiso 1 1 calc R . .
H7BB H 0.8066 0.2940 0.0852 0.048 Uiso 1 1 calc R . .
C8B C 0.6935(9) 0.2096(4) 0.1197(2) 0.0386(17) Uani 1 1 d DU . .
H8BA H 0.7216 0.2439 0.1415 0.046 Uiso 1 1 calc R . .
H8BB H 0.5935 0.2325 0.1115 0.046 Uiso 1 1 calc R . .
Cd3 Cd -0.07824(5) -0.00415(3) 0.242589(13) 0.02827(13) Uani 1 1 d U . .
N1C N -0.1558(7) -0.0972(4) 0.29010(16) 0.0364(14) Uani 1 1 d DU A .
H1CA H -0.2487 -0.0729 0.2972 0.044 Uiso 1 1 calc R . .
O1C O -0.3517(6) 0.0388(4) 0.24352(15) 0.0469(12) Uani 1 1 d U A .
C1C C -0.0619(11) -0.0967(8) 0.3226(2) 0.073(3) Uani 1 1 d DU . .
S1C S 0.1347(4) 0.0356(3) 0.29275(8) 0.0363(7) Uani 0.70 1 d PDU A 1
S1C' S 0.1727(11) -0.0022(6) 0.2900(3) 0.044(2) Uani 0.30 1 d PDU A 2
S2C S 0.1832(3) -0.07189(17) 0.21322(7) 0.0536(6) Uani 1 1 d DU A .
N2C N -0.3404(8) 0.1056(5) 0.26424(18) 0.0423(16) Uani 1 1 d U . .
O2C O -0.2127(8) 0.1187(4) 0.2787(2) 0.0586(16) Uani 1 1 d U A .
C2C C 0.0198(13) -0.0088(8) 0.3290(3) 0.053(3) Uiso 0.70 1 d PDU A 1
H2CA H 0.0865 -0.0173 0.3500 0.063 Uiso 0.70 1 calc PR A 1
H2CB H -0.0564 0.0384 0.3354 0.063 Uiso 0.70 1 calc PR A 1
C2C' C 0.1052(14) -0.0841(14) 0.3227(5) 0.037(5) Uiso 0.30 1 d PDU A 2
H2CC H 0.1541 -0.1441 0.3181 0.044 Uiso 0.30 1 calc PR A 2
H2CD H 0.1370 -0.0633 0.3467 0.044 Uiso 0.30 1 calc PR A 2
S3C S -0.1911(3) -0.14506(16) 0.20581(6) 0.0497(6) Uani 1 1 d DU A .
N3C N -0.0177(8) 0.1197(5) 0.18113(18) 0.0403(15) Uani 1 1 d U . .
O3C O -0.4487(8) 0.1539(5) 0.2712(2) 0.074(2) Uani 1 1 d U A .
C3C C 0.2814(11) -0.0499(7) 0.2839(3) 0.049(3) Uiso 0.70 1 d PDU A 1
H3CA H 0.3750 -0.0172 0.2766 0.059 Uiso 0.70 1 calc PR A 1
H3CC H 0.3039 -0.0822 0.3065 0.059 Uiso 0.70 1 calc PR A 1
C3C' C 0.320(3) -0.0694(17) 0.2668(7) 0.041(6) Uiso 0.30 1 d PDU A 2
H3CB H 0.3754 -0.0279 0.2505 0.050 Uiso 0.30 1 calc PR A 2
H3CD H 0.3931 -0.0920 0.2848 0.050 Uiso 0.30 1 calc PR A 2
O4C O -0.0345(9) 0.1320(4) 0.21358(17) 0.0648(18) Uani 1 1 d U A .
C4C C 0.2458(12) -0.1220(7) 0.2555(2) 0.035(2) Uiso 0.70 1 d PDU A 1
H4CA H 0.1653 -0.1633 0.2646 0.042 Uiso 0.70 1 calc PR A 1
H4CB H 0.3377 -0.1595 0.2512 0.042 Uiso 0.70 1 calc PR A 1
C4C' C 0.263(3) -0.1512(13) 0.2454(6) 0.054(8) Uiso 0.30 1 d PDU A 2
H4CC H 0.1860 -0.1887 0.2579 0.065 Uiso 0.30 1 calc PR A 2
H4CD H 0.3452 -0.1902 0.2356 0.065 Uiso 0.30 1 calc PR A 2
O5C O -0.0515(10) 0.0450(4) 0.1704(2) 0.081(3) Uani 1 1 d U A .
C5C C 0.1130(10) -0.1665(5) 0.1872(2) 0.060(2) Uani 1 1 d DU . .
H5CA H 0.0897 -0.1429 0.1631 0.073 Uiso 1 1 calc R A .
H5CB H 0.1970 -0.2112 0.1846 0.073 Uiso 1 1 calc R . .
O6C O 0.0153(9) 0.1837(5) 0.16151(16) 0.066(2) Uani 1 1 d U A .
C6C C -0.0249(8) -0.2186(5) 0.2002(2) 0.053(2) Uani 1 1 d DU A .
H6CA H -0.0008 -0.2483 0.2232 0.063 Uiso 1 1 calc R . .
H6CB H -0.0493 -0.2677 0.1828 0.063 Uiso 1 1 calc R . .
C7C C -0.2806(8) -0.1966(5) 0.24451(19) 0.061(2) Uani 1 1 d DU . .
H7CA H -0.3796 -0.1659 0.2484 0.073 Uiso 1 1 calc R A .
H7CB H -0.3018 -0.2618 0.2391 0.073 Uiso 1 1 calc R . .
C8C C -0.1910(9) -0.1923(5) 0.2788(2) 0.050(2) Uani 1 1 d DU A .
H8CA H -0.2496 -0.2230 0.2979 0.060 Uiso 1 1 calc R . .
H8CB H -0.0947 -0.2264 0.2757 0.060 Uiso 1 1 calc R . .

loop_
_atom_site_aniso_label
_atom_site_aniso_U_11
_atom_site_aniso_U_22
_atom_site_aniso_U_33
_atom_site_aniso_U_23
_atom_site_aniso_U_13
_atom_site_aniso_U_12
Cd1 0.0280(2) 0.0262(3) 0.0299(3) -0.00350(18) 0.0031(2) -0.0026(2)
S1A 0.0385(10) 0.0469(12) 0.0569(13) -0.0055(10) 0.0138(9) 0.0049(9)
N1A 0.038(3) 0.034(3) 0.043(3) -0.004(3) 0.002(3) -0.004(3)
O1A 0.039(3) 0.043(3) 0.041(3) -0.012(2) 0.007(2) -0.008(2)
C1A 0.066(6) 0.061(5) 0.033(5) 0.011(4) 0.010(4) 0.007(4)
S2A 0.0472(12) 0.0576(14) 0.0501(13) 0.0047(10) -0.0158(10) -0.0131(10)
N2A 0.030(3) 0.028(3) 0.041(4) 0.001(3) 0.002(3) -0.007(2)
O2A 0.031(2) 0.038(3) 0.041(3) -0.009(2) 0.001(2) -0.006(2)
C2A 0.066(5) 0.069(6) 0.039(4) -0.016(4) 0.018(4) -0.004(4)
S3A 0.0501(12) 0.0390(12) 0.0630(14) -0.0245(10) 0.0290(11) -0.0135(10)
N3A 0.040(3) 0.039(3) 0.034(3) 0.002(3) 0.007(3) -0.003(3)
O3A 0.039(3) 0.047(4) 0.081(5) -0.019(3) 0.009(3) -0.018(3)
C3A 0.028(4) 0.066(6) 0.090(7) -0.002(5) 0.015(4) -0.002(4)
O4A 0.061(4) 0.040(3) 0.034(3) -0.006(2) 0.005(3) 0.005(3)
C4A 0.043(5) 0.061(6) 0.065(6) -0.005(4) 0.010(4) -0.022(4)
O5A 0.091(5) 0.039(3) 0.051(4) -0.005(3) 0.030(4) -0.005(3)
C5A 0.072(6) 0.074(6) 0.037(5) -0.015(4) 0.001(4) -0.034(5)
O6A 0.048(3) 0.055(3) 0.034(3) 0.008(3) -0.001(3) 0.002(3)
C6A 0.055(5) 0.051(5) 0.063(6) -0.030(4) 0.022(4) -0.022(4)
C7A 0.047(5) 0.031(4) 0.090(6) -0.013(4) 0.007(4) 0.004(4)
C8A 0.046(5) 0.029(4) 0.082(6) -0.001(4) 0.009(4) -0.002(4)
Cd2 0.0329(3) 0.0252(3) 0.0329(3) 0.0053(2) 0.0014(2) 0.0025(2)
S1B 0.0400(9) 0.0379(11) 0.0348(10) 0.0067(8) 0.0039(7) -0.0076(8)
N1B 0.033(3) 0.041(3) 0.030(3) 0.007(2) 0.000(2) 0.001(3)
O1B 0.058(4) 0.054(4) 0.060(4) -0.018(3) 0.006(3) -0.003(3)
C1B 0.043(4) 0.058(5) 0.029(4) 0.007(3) -0.008(3) -0.002(4)
S2B 0.0348(9) 0.0356(9) 0.0260(9) 0.0019(7) -0.0016(8) 0.0053(8)
N2B 0.047(4) 0.029(3) 0.035(4) 0.001(3) 0.004(3) 0.006(3)
O2B 0.087(4) 0.034(3) 0.063(4) -0.003(3) 0.017(3) -0.012(3)
C2B 0.044(4) 0.068(5) 0.026(4) -0.003(3) 0.008(3) -0.018(4)
S3B 0.0362(9) 0.0320(10) 0.0379(11) 0.0042(8) 0.0067(8) 0.0018(8)
N3B 0.044(4) 0.030(3) 0.043(4) 0.002(3) -0.004(3) 0.010(3)
O3B 0.064(4) 0.044(3) 0.042(3) -0.007(3) -0.002(3) -0.002(3)
C3B 0.033(4) 0.053(5) 0.038(4) 0.003(3) 0.002(3) 0.006(3)
O4B 0.036(3) 0.038(3) 0.090(5) 0.023(3) 0.007(3) 0.004(2)
C4B 0.034(4) 0.052(5) 0.028(4) 0.002(3) 0.002(3) 0.008(3)
O5B 0.055(4) 0.050(3) 0.068(4) -0.004(3) -0.010(3) 0.028(3)
C5B 0.040(4) 0.027(3) 0.035(4) 0.006(3) 0.004(3) 0.010(3)
O6B 0.045(3) 0.050(3) 0.068(4) 0.008(3) 0.007(3) -0.004(3)
C6B 0.043(4) 0.029(4) 0.029(4) 0.004(3) 0.006(3) 0.003(3)
C7B 0.041(4) 0.035(4) 0.044(4) -0.002(3) 0.005(3) -0.006(3)
C8B 0.041(4) 0.034(4) 0.040(4) -0.005(3) -0.001(3) 0.000(3)
Cd3 0.0286(2) 0.0289(2) 0.0272(3) -0.0013(2) -0.0015(2) -0.00087(19)
N1C 0.028(3) 0.035(3) 0.046(4) 0.009(3) 0.001(3) 0.003(2)
O1C 0.048(3) 0.051(3) 0.042(3) 0.005(3) -0.011(2) 0.007(2)
C1C 0.060(6) 0.121(9) 0.038(5) 0.034(5) -0.013(4) -0.021(6)
S1C 0.0346(18) 0.046(2) 0.0279(15) -0.0022(15) -0.0066(12) -0.0063(16)
S1C' 0.039(4) 0.030(5) 0.064(5) -0.020(4) -0.011(3) 0.006(3)
S2C 0.0421(11) 0.0594(14) 0.0595(15) 0.0140(11) 0.0171(10) 0.0079(10)
N2C 0.044(3) 0.048(4) 0.036(4) 0.005(3) 0.003(3) 0.019(3)
O2C 0.054(3) 0.035(3) 0.087(5) -0.011(3) -0.010(3) 0.013(3)
S3C 0.0481(12) 0.0424(12) 0.0585(14) -0.0170(10) -0.0223(10) 0.0057(10)
N3C 0.055(4) 0.034(3) 0.032(4) 0.003(3) -0.002(3) -0.002(3)
O3C 0.071(4) 0.075(5) 0.076(5) 0.019(4) 0.020(4) 0.047(4)
O4C 0.102(5) 0.046(3) 0.046(3) 0.012(3) 0.006(3) -0.012(3)
O5C 0.111(6) 0.032(3) 0.098(5) 0.006(3) -0.074(5) 0.000(3)
C5C 0.058(5) 0.066(6) 0.057(6) 0.001(4) 0.008(5) 0.026(4)
O6C 0.114(6) 0.054(4) 0.029(3) 0.010(3) -0.011(3) -0.023(4)
C6C 0.064(5) 0.048(5) 0.047(5) -0.026(4) 0.000(4) 0.011(4)
C7C 0.032(4) 0.041(4) 0.109(7) -0.039(5) 0.000(4) -0.005(3)
C8C 0.036(4) 0.023(4) 0.091(6) 0.016(4) 0.018(4) 0.000(3)

loop_
_atom_type_symbol
_atom_type_description
_atom_type_scat_dispersion_real
_atom_type_scat_dispersion_imag
_atom_type_scat_source
C C 0.0033 0.0016 'International Tables Vol C Tables 4.2.6.8 and 6.1.1.4'
H H 0.0000 0.0000 'International Tables Vol C Tables 4.2.6.8 and 6.1.1.4'
N N 0.0061 0.0033 'International Tables Vol C Tables 4.2.6.8 and 6.1.1.4'
O O 0.0106 0.0060 'International Tables Vol C Tables 4.2.6.8 and 6.1.1.4'
S S 0.1246 0.1234 'International Tables Vol C Tables 4.2.6.8 and 6.1.1.4'
Cd Cd -0.8075 1.2024 'International Tables Vol C Tables 4.2.6.8 and 6.1.1.4'

loop_
_geom_angle_atom_site_label_1
_geom_angle_atom_site_label_2
_geom_angle_atom_site_label_3
_geom_angle
_geom_angle_site_symmetry_1
_geom_angle_site_symmetry_3
_geom_angle_publ_flag
O4A Cd1 N1A 153.97(19) . . ?
O4A Cd1 O1A 86.8(2) . . ?
N1A Cd1 O1A 88.4(2) . . ?
O4A Cd1 O2A 76.23(19) . . ?
N1A Cd1 O2A 80.74(19) . . ?
O1A Cd1 O2A 51.78(16) . . ?
O4A Cd1 S3A 124.75(14) . . ?
N1A Cd1 S3A 79.49(14) . . ?
O1A Cd1 S3A 80.69(13) . . ?
O2A Cd1 S3A 128.60(13) . . ?
O4A Cd1 S1A 86.90(15) . . ?
N1A Cd1 S1A 77.21(14) . . ?
O1A Cd1 S1A 131.41(13) . . ?
O2A Cd1 S1A 79.96(12) . . ?
S3A Cd1 S1A 138.96(7) . . ?
O4A Cd1 S2A 87.69(16) . . ?
N1A Cd1 S2A 107.66(16) . . ?
O1A Cd1 S2A 152.09(13) . . ?
O2A Cd1 S2A 151.28(13) . . ?
S3A Cd1 S2A 80.11(8) . . ?
S1A Cd1 S2A 75.49(7) . . ?
C2A S1A C3A 106.4(5) . . ?
C2A S1A Cd1 95.4(3) . . ?
C3A S1A Cd1 102.7(3) . . ?
C8A N1A C1A 110.3(6) . . ?
C8A N1A Cd1 113.3(5) . . ?
C1A N1A Cd1 116.6(5) . . ?
N2A O1A Cd1 97.4(4) . . ?
N1A C1A C2A 114.2(7) . . ?
C5A S2A C4A 103.0(4) . . ?
C5A S2A Cd1 102.9(3) . . ?
C4A S2A Cd1 94.5(3) . . ?
O3A N2A O2A 121.0(6) . . ?
O3A N2A O1A 121.1(6) . . ?
O2A N2A O1A 117.8(6) . . ?
N2A O2A Cd1 92.8(4) . . ?
C1A C2A S1A 115.3(6) . . ?
C6A S3A C7A 102.6(4) . . ?
C6A S3A Cd1 101.9(3) . . ?
C7A S3A Cd1 94.2(3) . . ?
O6A N3A O5A 121.1(7) . . ?
O6A N3A O4A 120.1(7) . . ?
O5A N3A O4A 118.7(7) . . ?
C4A C3A S1A 117.1(5) . . ?
N3A O4A Cd1 107.5(4) . . ?
C3A C4A S2A 108.3(6) . . ?
C6A C5A S2A 117.1(6) . . ?
C5A C6A S3A 114.8(6) . . ?
C8A C7A S3A 115.9(6) . . ?
N1A C8A C7A 113.2(6) . . ?
N1B Cd2 O4B 89.6(2) . . ?
N1B Cd2 O1B 154.7(2) . . ?
O4B Cd2 O1B 86.7(2) . . ?
N1B Cd2 O2B 153.44(19) . . ?
O4B Cd2 O2B 81.5(2) . . ?
O1B Cd2 O2B 50.2(2) . . ?
N1B Cd2 S1B 78.04(15) . . ?
O4B Cd2 S1B 87.17(15) . . ?
O1B Cd2 S1B 126.71(16) . . ?
O2B Cd2 S1B 76.57(15) . . ?
N1B Cd2 S3B 76.95(13) . . ?
O4B Cd2 S3B 124.96(14) . . ?
O1B Cd2 S3B 84.71(17) . . ?
O2B Cd2 S3B 128.37(15) . . ?
S1B Cd2 S3B 138.53(6) . . ?
N1B Cd2 S2B 107.92(15) . . ?
O4B Cd2 S2B 154.62(16) . . ?
O1B Cd2 S2B 84.77(17) . . ?
O2B Cd2 S2B 74.67(16) . . ?
S1B Cd2 S2B 78.96(6) . . ?
S3B Cd2 S2B 77.98(6) . . ?
C3B S1B C2B 103.4(4) . . ?
C3B S1B Cd2 102.6(2) . . ?
C2B S1B Cd2 96.4(2) . . ?
C8B N1B C1B 113.5(6) . . ?
C8B N1B Cd2 109.7(4) . . ?
C1B N1B Cd2 112.8(5) . . ?
N2B O1B Cd2 102.1(5) . . ?
N1B C1B C2B 115.2(6) . . ?
C4B S2B C5B 101.3(3) . . ?
C4B S2B Cd2 101.6(2) . . ?
C5B S2B Cd2 102.2(2) . . ?
O3B N2B O1B 120.7(7) . . ?
O3B N2B O2B 122.6(7) . . ?
O1B N2B O2B 116.7(7) . . ?
N2B O2B Cd2 90.5(5) . . ?
C1B C2B S1B 110.4(6) . . ?
C6B S3B C7B 105.2(4) . . ?
C6B S3B Cd2 103.7(2) . . ?
C7B S3B Cd2 96.2(2) . . ?
O5B N3B O6B 122.6(7) . . ?
O5B N3B O4B 119.7(7) . . ?
O6B N3B O4B 117.6(6) . . ?
C4B C3B S1B 117.3(5) . . ?
N3B O4B Cd2 103.4(4) . . ?
C3B C4B S2B 111.4(5) . . ?
C6B C5B S2B 111.5(4) . . ?
C5B C6B S3B 116.3(5) . . ?
C8B C7B S3B 116.3(5) . . ?
N1B C8B C7B 112.5(6) . . ?
O4C Cd3 N1C 155.6(2) . . ?
O4C Cd3 O1C 87.2(2) . . ?
N1C Cd3 O1C 81.5(2) . . ?
O4C Cd3 O2C 73.9(2) . . ?
N1C Cd3 O2C 82.3(2) . . ?
O1C Cd3 O2C 50.5(2) . . ?
O4C Cd3 S3C 118.85(18) . . ?
N1C Cd3 S3C 80.77(15) . . ?
O1C Cd3 S3C 80.81(14) . . ?
O2C Cd3 S3C 130.21(16) . . ?
O4C Cd3 S1C 91.6(2) . . ?
N1C Cd3 S1C 78.31(15) . . ?
O1C Cd3 S1C 127.15(16) . . ?
O2C Cd3 S1C 78.57(17) . . ?
S3C Cd3 S1C 141.21(10) . . ?
O4C Cd3 S2C 88.8(2) . . ?
N1C Cd3 S2C 110.08(16) . . ?
O1C Cd3 S2C 155.57(15) . . ?
O2C Cd3 S2C 149.52(16) . . ?
S3C Cd3 S2C 80.06(8) . . ?
S1C Cd3 S2C 77.04(10) . . ?
O4C Cd3 S1C' 99.1(3) . . ?
N1C Cd3 S1C' 75.8(2) . . ?
O1C Cd3 S1C' 137.9(2) . . ?
O2C Cd3 S1C' 91.2(2) . . ?
S3C Cd3 S1C' 128.52(17) . . ?
S1C Cd3 S1C' 13.28(14) . . ?
S2C Cd3 S1C' 66.5(2) . . ?
C1C N1C C8C 111.0(7) . . ?
C1C N1C Cd3 117.6(5) . . ?
C8C N1C Cd3 112.6(5) . . ?
N2C O1C Cd3 97.3(4) . . ?
N1C C1C C2C' 124.1(11) . . ?
N1C C1C C2C 114.2(8) . . ?
C2C' C1C C2C 54.1(11) . . ?
C2C S1C C3C 106.7(6) . . ?
C2C S1C Cd3 93.4(4) . . ?
C3C S1C Cd3 102.5(4) . . ?
C2C' S1C' C3C' 101.5(12) . . ?
C2C' S1C' Cd3 99.4(7) . . ?
C3C' S1C' Cd3 104.2(9) . . ?
C5C S2C C4C' 90.3(8) . . ?
C5C S2C C4C 105.5(5) . . ?
C4C' S2C C4C 18.7(9) . . ?
C5C S2C Cd3 101.9(3) . . ?
C4C' S2C Cd3 106.7(11) . . ?
C4C S2C Cd3 92.7(4) . . ?
O3C N2C O1C 121.5(8) . . ?
O3C N2C O2C 121.4(8) . . ?
O1C N2C O2C 117.1(6) . . ?
N2C O2C Cd3 94.6(5) . . ?
C1C C2C S1C 117.0(7) . . ?
C1C C2C' S1C' 113.9(10) . . ?
C7C S3C C6C 101.4(4) . . ?
C7C S3C Cd3 93.8(2) . . ?
C6C S3C Cd3 102.3(3) . . ?
O5C N3C O6C 123.3(8) . . ?
O5C N3C O4C 115.7(8) . . ?
O6C N3C O4C 120.6(7) . . ?
C4C C3C S1C 116.8(7) . . ?
C4C' C3C' S1C' 116(2) . . ?
N3C O4C Cd3 111.1(5) . . ?
C3C C4C S2C 113.1(7) . . ?
C3C' C4C' S2C 88.9(13) . . ?
C6C C5C S2C 119.2(6) . . ?
C5C C6C S3C 112.7(6) . . ?
C8C C7C S3C 115.9(5) . . ?
N1C C8C C7C 113.0(6) . . ?

loop_
_geom_bond_atom_site_label_1
_geom_bond_atom_site_label_2
_geom_bond_distance
_geom_bond_site_symmetry_2
_geom_bond_publ_flag
Cd1 O4A 2.332(6) . y
Cd1 N1A 2.396(7) . y
Cd1 O1A 2.426(5) . y
Cd1 O2A 2.523(5) . y
Cd1 S3A 2.670(2) . y
Cd1 S1A 2.7288(19) . y
Cd1 S2A 2.729(2) . y
S1A C2A 1.812(6) . ?
S1A C3A 1.817(6) . ?
N1A C8A 1.474(7) . ?
N1A C1A 1.480(7) . ?
O1A N2A 1.263(8) . ?
C1A C2A 1.499(8) . ?
S2A C5A 1.813(6) . ?
S2A C4A 1.820(6) . ?
N2A O3A 1.231(8) . ?
N2A O2A 1.262(8) . ?
S3A C6A 1.820(6) . ?
S3A C7A 1.822(6) . ?
N3A O6A 1.223(9) . ?
N3A O5A 1.241(9) . ?
N3A O4A 1.264(8) . ?
C3A C4A 1.521(8) . ?
C5A C6A 1.512(8) . ?
C7A C8A 1.498(8) . ?
Cd2 N1B 2.346(6) . y
Cd2 O4B 2.357(6) . y
Cd2 O1B 2.364(6) . y
Cd2 O2B 2.596(7) . y
Cd2 O6B 2.662(8) . y
Cd2 S1B 2.7227(19) . y
Cd2 S3B 2.7423(19) . y
Cd2 S2B 2.7509(18) . y
S1B C3B 1.811(6) . ?
S1B C2B 1.836(8) . ?
N1B C8B 1.473(7) . ?
N1B C1B 1.473(7) . ?
O1B N2B 1.238(9) . ?
C1B C2B 1.505(8) . ?
S2B C4B 1.815(5) . ?
S2B C5B 1.821(5) . ?
N2B O3B 1.230(9) . ?
N2B O2B 1.244(9) . ?
S3B C6B 1.807(5) . ?
S3B C7B 1.820(6) . ?
N3B O5B 1.226(8) . ?
N3B O6B 1.228(9) . ?
N3B O4B 1.257(9) . ?
C3B C4B 1.521(7) . ?
C5B C6B 1.520(7) . ?
C7B C8B 1.506(8) . ?
Cd3 O4C 2.295(6) . y
Cd3 N1C 2.341(6) . y
Cd3 O1C 2.487(5) . y
Cd3 O2C 2.537(6) . y
Cd3 S3C 2.665(2) . y
Cd3 S1C 2.718(3) . y
Cd3 S2C 2.735(2) . y
Cd3 S1C' 2.836(9) . ?
N1C C1C 1.472(7) . ?
N1C C8C 1.480(7) . ?
O1C N2C 1.249(9) . ?
C1C C2C' 1.482(9) . ?
C1C C2C 1.487(9) . ?
S1C C2C 1.815(7) . ?
S1C C3C 1.824(7) . ?
S1C' C2C' 1.811(8) . ?
S1C' C3C' 1.84(3) . ?
S2C C5C 1.797(6) . ?
S2C C4C' 1.811(8) . ?
S2C C4C 1.831(6) . ?
N2C O3C 1.212(9) . ?
N2C O2C 1.262(9) . ?
S3C C7C 1.814(6) . ?
S3C C6C 1.826(6) . ?
N3C O5C 1.197(9) . ?
N3C O6C 1.224(9) . ?
N3C O4C 1.239(9) . ?
C3C C4C 1.528(8) . ?
C3C' C4C' 1.522(9) . ?
C5C C6C 1.512(8) . ?
C7C C8C 1.511(8) . ?

loop_
_geom_torsion_atom_site_label_1
_geom_torsion_atom_site_label_2
_geom_torsion_atom_site_label_3
_geom_torsion_atom_site_label_4
_geom_torsion
_geom_torsion_site_symmetry_1
_geom_torsion_site_symmetry_2
_geom_torsion_site_symmetry_3
_geom_torsion_site_symmetry_4
_geom_torsion_publ_flag
O4A Cd1 S1A C2A 142.3(3) . . . . ?
N1A Cd1 S1A C2A -17.0(3) . . . . ?
O1A Cd1 S1A C2A 59.3(4) . . . . ?
O2A Cd1 S1A C2A 65.7(3) . . . . ?
S3A Cd1 S1A C2A -73.9(3) . . . . ?
S2A Cd1 S1A C2A -129.3(3) . . . . ?
O4A Cd1 S1A C3A -109.6(4) . . . . ?
N1A Cd1 S1A C3A 91.2(4) . . . . ?
O1A Cd1 S1A C3A 167.5(4) . . . . ?
O2A Cd1 S1A C3A 173.9(4) . . . . ?
S3A Cd1 S1A C3A 34.3(4) . . . . ?
S2A Cd1 S1A C3A -21.1(4) . . . . ?
O4A Cd1 N1A C8A 170.8(5) . . . . ?
O1A Cd1 N1A C8A 91.3(5) . . . . ?
O2A Cd1 N1A C8A 142.8(5) . . . . ?
S3A Cd1 N1A C8A 10.5(5) . . . . ?
S1A Cd1 N1A C8A -135.5(5) . . . . ?
S2A Cd1 N1A C8A -65.5(5) . . . . ?
O4A Cd1 N1A C1A -59.5(8) . . . . ?
O1A Cd1 N1A C1A -139.0(6) . . . . ?
O2A Cd1 N1A C1A -87.5(6) . . . . ?
S3A Cd1 N1A C1A 140.2(6) . . . . ?
S1A Cd1 N1A C1A -5.8(5) . . . . ?
S2A Cd1 N1A C1A 64.2(6) . . . . ?
O4A Cd1 O1A N2A -72.7(4) . . . . ?
N1A Cd1 O1A N2A 81.7(4) . . . . ?
O2A Cd1 O1A N2A 2.2(4) . . . . ?
S3A Cd1 O1A N2A 161.3(4) . . . . ?
S1A Cd1 O1A N2A 10.3(5) . . . . ?
S2A Cd1 O1A N2A -151.7(3) . . . . ?
C8A N1A C1A C2A 165.4(8) . . . . ?
Cd1 N1A C1A C2A 34.3(9) . . . . ?
O4A Cd1 S2A C5A -124.4(3) . . . . ?
N1A Cd1 S2A C5A 77.0(4) . . . . ?
O1A Cd1 S2A C5A -45.7(5) . . . . ?
O2A Cd1 S2A C5A -179.7(4) . . . . ?
S3A Cd1 S2A C5A 1.5(3) . . . . ?
S1A Cd1 S2A C5A 148.2(3) . . . . ?
O4A Cd1 S2A C4A 131.1(3) . . . . ?
N1A Cd1 S2A C4A -27.5(3) . . . . ?
O1A Cd1 S2A C4A -150.1(4) . . . . ?
O2A Cd1 S2A C4A 75.8(4) . . . . ?
S3A Cd1 S2A C4A -103.0(3) . . . . ?
S1A Cd1 S2A C4A 43.7(3) . . . . ?
Cd1 O1A N2A O3A 179.6(6) . . . . ?
Cd1 O1A N2A O2A -4.0(7) . . . . ?
O3A N2A O2A Cd1 -179.8(6) . . . . ?
O1A N2A O2A Cd1 3.8(6) . . . . ?
O4A Cd1 O2A N2A 94.7(4) . . . . ?
N1A Cd1 O2A N2A -97.6(4) . . . . ?
O1A Cd1 O2A N2A -2.2(4) . . . . ?
S3A Cd1 O2A N2A -29.1(5) . . . . ?
S1A Cd1 O2A N2A -176.1(4) . . . . ?
S2A Cd1 O2A N2A 152.4(3) . . . . ?
N1A C1A C2A S1A -55.4(10) . . . . ?
C3A S1A C2A C1A -62.6(8) . . . . ?
Cd1 S1A C2A C1A 42.4(7) . . . . ?
O4A Cd1 S3A C6A 100.8(4) . . . . ?
N1A Cd1 S3A C6A -89.6(4) . . . . ?
O1A Cd1 S3A C6A -179.7(4) . . . . ?
O2A Cd1 S3A C6A -158.7(4) . . . . ?
S1A Cd1 S3A C6A -33.4(4) . . . . ?
S2A Cd1 S3A C6A 20.6(3) . . . . ?
O4A Cd1 S3A C7A -155.3(3) . . . . ?
N1A Cd1 S3A C7A 14.3(3) . . . . ?
O1A Cd1 S3A C7A -75.9(3) . . . . ?
O2A Cd1 S3A C7A -54.8(3) . . . . ?
S1A Cd1 S3A C7A 70.5(3) . . . . ?
S2A Cd1 S3A C7A 124.5(3) . . . . ?
C2A S1A C3A C4A 87.4(8) . . . . ?
Cd1 S1A C3A C4A -12.2(8) . . . . ?
O6A N3A O4A Cd1 -176.9(5) . . . . ?
O5A N3A O4A Cd1 7.1(8) . . . . ?
N1A Cd1 O4A N3A -172.4(5) . . . . ?
O1A Cd1 O4A N3A -92.6(5) . . . . ?
O2A Cd1 O4A N3A -144.0(5) . . . . ?
S3A Cd1 O4A N3A -16.3(5) . . . . ?
S1A Cd1 O4A N3A 135.6(5) . . . . ?
S2A Cd1 O4A N3A 60.0(5) . . . . ?
S1A C3A C4A S2A 58.1(9) . . . . ?
C5A S2A C4A C3A -173.0(6) . . . . ?
Cd1 S2A C4A C3A -68.6(6) . . . . ?
C4A S2A C5A C6A 66.6(8) . . . . ?
Cd1 S2A C5A C6A -31.1(7) . . . . ?
S2A C5A C6A S3A 57.3(9) . . . . ?
C7A S3A C6A C5A -145.3(6) . . . . ?
Cd1 S3A C6A C5A -48.2(6) . . . . ?
C6A S3A C7A C8A 61.2(7) . . . . ?
Cd1 S3A C7A C8A -42.0(6) . . . . ?
C1A N1A C8A C7A -172.7(7) . . . . ?
Cd1 N1A C8A C7A -39.9(9) . . . . ?
S3A C7A C8A N1A 59.6(10) . . . . ?
N1B Cd2 S1B C3B 115.9(3) . . . . ?
O4B Cd2 S1B C3B -154.0(3) . . . . ?
O1B Cd2 S1B C3B -70.2(4) . . . . ?
O2B Cd2 S1B C3B -72.0(3) . . . . ?
S3B Cd2 S1B C3B 61.9(3) . . . . ?
S2B Cd2 S1B C3B 4.7(3) . . . . ?
N1B Cd2 S1B C2B 10.5(3) . . . . ?
O4B Cd2 S1B C2B 100.7(3) . . . . ?
O1B Cd2 S1B C2B -175.5(3) . . . . ?
O2B Cd2 S1B C2B -177.3(3) . . . . ?
S3B Cd2 S1B C2B -43.4(3) . . . . ?
S2B Cd2 S1B C2B -100.7(3) . . . . ?
O4B Cd2 N1B C8B 162.1(5) . . . . ?
O1B Cd2 N1B C8B 80.7(7) . . . . ?
O2B Cd2 N1B C8B -128.1(5) . . . . ?
S1B Cd2 N1B C8B -110.7(5) . . . . ?
S3B Cd2 N1B C8B 35.9(4) . . . . ?
S2B Cd2 N1B C8B -36.6(5) . . . . ?
O4B Cd2 N1B C1B -70.2(5) . . . . ?
O1B Cd2 N1B C1B -151.6(5) . . . . ?
O2B Cd2 N1B C1B -0.4(8) . . . . ?
S1B Cd2 N1B C1B 17.0(4) . . . . ?
S3B Cd2 N1B C1B 163.6(5) . . . . ?
S2B Cd2 N1B C1B 91.0(5) . . . . ?
N1B Cd2 O1B N2B 159.7(5) . . . . ?
O4B Cd2 O1B N2B 77.6(5) . . . . ?
O2B Cd2 O1B N2B -4.1(4) . . . . ?
S1B Cd2 O1B N2B -6.4(6) . . . . ?
S3B Cd2 O1B N2B -156.8(5) . . . . ?
S2B Cd2 O1B N2B -78.4(5) . . . . ?
C8B N1B C1B C2B 75.5(9) . . . . ?
Cd2 N1B C1B C2B -50.2(8) . . . . ?
N1B Cd2 S2B C4B -53.2(3) . . . . ?
O4B Cd2 S2B C4B 78.3(5) . . . . ?
O1B Cd2 S2B C4B 149.2(3) . . . . ?
O2B Cd2 S2B C4B 99.2(3) . . . . ?
S1B Cd2 S2B C4B 20.2(3) . . . . ?
S3B Cd2 S2B C4B -125.1(3) . . . . ?
N1B Cd2 S2B C5B 51.2(3) . . . . ?
O4B Cd2 S2B C5B -177.3(5) . . . . ?
O1B Cd2 S2B C5B -106.3(3) . . . . ?
O2B Cd2 S2B C5B -156.4(3) . . . . ?
S1B Cd2 S2B C5B 124.7(2) . . . . ?
S3B Cd2 S2B C5B -20.6(2) . . . . ?
Cd2 O1B N2B O3B -174.9(6) . . . . ?
Cd2 O1B N2B O2B 7.3(8) . . . . ?
O3B N2B O2B Cd2 175.8(6) . . . . ?
O1B N2B O2B Cd2 -6.5(7) . . . . ?
N1B Cd2 O2B N2B -160.5(5) . . . . ?
O4B Cd2 O2B N2B -88.9(5) . . . . ?
O1B Cd2 O2B N2B 3.9(4) . . . . ?
S1B Cd2 O2B N2B -178.0(5) . . . . ?
S3B Cd2 O2B N2B 39.5(5) . . . . ?
S2B Cd2 O2B N2B 100.0(4) . . . . ?
N1B C1B C2B S1B 62.2(9) . . . . ?
C3B S1B C2B C1B -142.3(6) . . . . ?
Cd2 S1B C2B C1B -37.7(6) . . . . ?
N1B Cd2 S3B C6B -116.2(3) . . . . ?
O4B Cd2 S3B C6B 163.7(3) . . . . ?
O1B Cd2 S3B C6B 81.4(3) . . . . ?
O2B Cd2 S3B C6B 54.7(3) . . . . ?
S1B Cd2 S3B C6B -61.9(3) . . . . ?
S2B Cd2 S3B C6B -4.4(2) . . . . ?
N1B Cd2 S3B C7B -8.8(3) . . . . ?
O4B Cd2 S3B C7B -89.0(4) . . . . ?
O1B Cd2 S3B C7B -171.2(3) . . . . ?
O2B Cd2 S3B C7B 162.1(4) . . . . ?
S1B Cd2 S3B C7B 45.5(3) . . . . ?
S2B Cd2 S3B C7B 103.0(3) . . . . ?
C2B S1B C3B C4B 61.7(7) . . . . ?
Cd2 S1B C3B C4B -38.2(6) . . . . ?
O5B N3B O4B Cd2 -179.4(6) . . . . ?
O6B N3B O4B Cd2 -0.4(9) . . . . ?
N1B Cd2 O4B N3B -78.3(5) . . . . ?
O1B Cd2 O4B N3B 76.7(5) . . . . ?
O2B Cd2 O4B N3B 126.9(6) . . . . ?
S1B Cd2 O4B N3B -156.3(5) . . . . ?
S3B Cd2 O4B N3B -4.6(6) . . . . ?
S2B Cd2 O4B N3B 147.2(4) . . . . ?
S1B C3B C4B S2B 63.7(7) . . . . ?
C5B S2B C4B C3B -154.6(5) . . . . ?
Cd2 S2B C4B C3B -49.4(5) . . . . ?
C4B S2B C5B C6B 155.0(5) . . . . ?
Cd2 S2B C5B C6B 50.4(5) . . . . ?
S2B C5B C6B S3B -63.3(7) . . . . ?
C7B S3B C6B C5B -62.8(6) . . . . ?
Cd2 S3B C6B C5B 37.6(6) . . . . ?
C6B S3B C7B C8B 88.1(7) . . . . ?
Cd2 S3B C7B C8B -18.0(6) . . . . ?
C1B N1B C8B C7B 171.6(6) . . . . ?
Cd2 N1B C8B C7B -61.1(7) . . . . ?
S3B C7B C8B N1B 53.2(9) . . . . ?
O4C Cd3 N1C C1C -69.6(9) . . . . ?
O1C Cd3 N1C C1C -133.1(7) . . . . ?
O2C Cd3 N1C C1C -82.1(7) . . . . ?
S3C Cd3 N1C C1C 144.9(7) . . . . ?
S1C Cd3 N1C C1C -2.2(6) . . . . ?
S2C Cd3 N1C C1C 69.2(7) . . . . ?
S1C' Cd3 N1C C1C 11.2(7) . . . . ?
O4C Cd3 N1C C8C 159.4(6) . . . . ?
O1C Cd3 N1C C8C 95.9(5) . . . . ?
O2C Cd3 N1C C8C 146.9(5) . . . . ?
S3C Cd3 N1C C8C 13.9(5) . . . . ?
S1C Cd3 N1C C8C -133.2(5) . . . . ?
S2C Cd3 N1C C8C -61.9(5) . . . . ?
S1C' Cd3 N1C C8C -119.9(5) . . . . ?
O4C Cd3 O1C N2C -67.1(5) . . . . ?
N1C Cd3 O1C N2C 91.1(4) . . . . ?
O2C Cd3 O1C N2C 4.1(4) . . . . ?
S3C Cd3 O1C N2C 173.0(4) . . . . ?
S1C Cd3 O1C N2C 22.8(5) . . . . ?
S2C Cd3 O1C N2C -148.1(4) . . . . ?
S1C' Cd3 O1C N2C 33.4(6) . . . . ?
C8C N1C C1C C2C' 99.2(14) . . . . ?
Cd3 N1C C1C C2C' -32.6(16) . . . . ?
C8C N1C C1C C2C 161.0(8) . . . . ?
Cd3 N1C C1C C2C 29.2(11) . . . . ?
O4C Cd3 S1C C2C 139.2(5) . . . . ?
N1C Cd3 S1C C2C -18.3(4) . . . . ?
O1C Cd3 S1C C2C 51.5(5) . . . . ?
O2C Cd3 S1C C2C 66.1(4) . . . . ?
S3C Cd3 S1C C2C -77.0(4) . . . . ?
S2C Cd3 S1C C2C -132.3(4) . . . . ?
S1C' Cd3 S1C C2C -96.2(12) . . . . ?
O4C Cd3 S1C C3C -112.8(5) . . . . ?
N1C Cd3 S1C C3C 89.6(5) . . . . ?
O1C Cd3 S1C C3C 159.4(5) . . . . ?
O2C Cd3 S1C C3C 174.0(5) . . . . ?
S3C Cd3 S1C C3C 30.9(5) . . . . ?
S2C Cd3 S1C C3C -24.4(5) . . . . ?
S1C' Cd3 S1C C3C 11.8(11) . . . . ?
O4C Cd3 S1C' C2C' 160.7(8) . . . . ?
N1C Cd3 S1C' C2C' 5.2(8) . . . . ?
O1C Cd3 S1C' C2C' 64.8(9) . . . . ?
O2C Cd3 S1C' C2C' 86.9(8) . . . . ?
S3C Cd3 S1C' C2C' -60.5(9) . . . . ?
S1C Cd3 S1C' C2C' 104.3(15) . . . . ?
S2C Cd3 S1C' C2C' -114.6(8) . . . . ?
O4C Cd3 S1C' C3C' -94.7(10) . . . . ?
N1C Cd3 S1C' C3C' 109.7(10) . . . . ?
O1C Cd3 S1C' C3C' 169.3(9) . . . . ?
O2C Cd3 S1C' C3C' -168.6(10) . . . . ?
S3C Cd3 S1C' C3C' 44.0(10) . . . . ?
S1C Cd3 S1C' C3C' -151.2(16) . . . . ?
S2C Cd3 S1C' C3C' -10.0(9) . . . . ?
O4C Cd3 S2C C5C -118.5(4) . . . . ?
N1C Cd3 S2C C5C 77.3(4) . . . . ?
O1C Cd3 S2C C5C -37.9(5) . . . . ?
O2C Cd3 S2C C5C -172.9(4) . . . . ?
S3C Cd3 S2C C5C 1.0(3) . . . . ?
S1C Cd3 S2C C5C 149.5(3) . . . . ?
S1C' Cd3 S2C C5C 141.0(4) . . . . ?
O4C Cd3 S2C C4C' 147.5(8) . . . . ?
N1C Cd3 S2C C4C' -16.6(8) . . . . ?
O1C Cd3 S2C C4C' -131.8(9) . . . . ?
O2C Cd3 S2C C4C' 93.2(8) . . . . ?
S3C Cd3 S2C C4C' -92.9(8) . . . . ?
S1C Cd3 S2C C4C' 55.6(8) . . . . ?
S1C' Cd3 S2C C4C' 47.1(8) . . . . ?
O4C Cd3 S2C C4C 135.0(4) . . . . ?
N1C Cd3 S2C C4C -29.2(4) . . . . ?
O1C Cd3 S2C C4C -144.4(5) . . . . ?
O2C Cd3 S2C C4C 80.6(5) . . . . ?
S3C Cd3 S2C C4C -105.5(3) . . . . ?
S1C Cd3 S2C C4C 43.0(3) . . . . ?
S1C' Cd3 S2C C4C 34.5(4) . . . . ?
Cd3 O1C N2C O3C 175.3(7) . . . . ?
Cd3 O1C N2C O2C -7.2(8) . . . . ?
O3C N2C O2C Cd3 -175.5(7) . . . . ?
O1C N2C O2C Cd3 7.1(7) . . . . ?
O4C Cd3 O2C N2C 95.9(5) . . . . ?
N1C Cd3 O2C N2C -89.4(5) . . . . ?
O1C Cd3 O2C N2C -4.1(4) . . . . ?
S3C Cd3 O2C N2C -18.5(6) . . . . ?
S1C Cd3 O2C N2C -169.0(5) . . . . ?
S2C Cd3 O2C N2C 153.6(4) . . . . ?
S1C' Cd3 O2C N2C -165.0(5) . . . . ?
N1C C1C C2C S1C -52.7(13) . . . . ?
C2C' C1C C2C S1C 62.9(10) . . . . ?
C3C S1C C2C C1C -61.6(10) . . . . ?
Cd3 S1C C2C C1C 42.5(9) . . . . ?
N1C C1C C2C' S1C' 38(2) . . . . ?
C2C C1C C2C' S1C' -59.4(12) . . . . ?
C3C' S1C' C2C' C1C -127.8(16) . . . . ?
Cd3 S1C' C2C' C1C -21.1(17) . . . . ?
O4C Cd3 S3C C7C -152.9(3) . . . . ?
N1C Cd3 S3C C7C 11.6(3) . . . . ?
O1C Cd3 S3C C7C -71.2(3) . . . . ?
O2C Cd3 S3C C7C -60.0(4) . . . . ?
S1C Cd3 S3C C7C 69.6(3) . . . . ?
S2C Cd3 S3C C7C 124.0(3) . . . . ?
S1C' Cd3 S3C C7C 75.1(4) . . . . ?
O4C Cd3 S3C C6C 104.5(4) . . . . ?
N1C Cd3 S3C C6C -91.0(4) . . . . ?
O1C Cd3 S3C C6C -173.8(3) . . . . ?
O2C Cd3 S3C C6C -162.6(4) . . . . ?
S1C Cd3 S3C C6C -33.0(4) . . . . ?
S2C Cd3 S3C C6C 21.4(3) . . . . ?
S1C' Cd3 S3C C6C -27.5(4) . . . . ?
C2C S1C C3C C4C 92.2(10) . . . . ?
Cd3 S1C C3C C4C -5.2(10) . . . . ?
C2C' S1C' C3C' C4C' 66.5(19) . . . . ?
Cd3 S1C' C3C' C4C' -36.4(19) . . . . ?
O5C N3C O4C Cd3 11.8(10) . . . . ?
O6C N3C O4C Cd3 -175.8(7) . . . . ?
N1C Cd3 O4C N3C -163.7(5) . . . . ?
O1C Cd3 O4C N3C -101.3(6) . . . . ?
O2C Cd3 O4C N3C -150.8(7) . . . . ?
S3C Cd3 O4C N3C -23.4(7) . . . . ?
S1C Cd3 O4C N3C 131.6(6) . . . . ?
S2C Cd3 O4C N3C 54.6(6) . . . . ?
S1C' Cd3 O4C N3C 120.5(6) . . . . ?
S1C C3C C4C S2C 52.2(11) . . . . ?
C5C S2C C4C C3C -169.1(7) . . . . ?
C4C' S2C C4C C3C 155(4) . . . . ?
Cd3 S2C C4C C3C -65.9(7) . . . . ?
S1C' C3C' C4C' S2C 71(2) . . . . ?
C5C S2C C4C' C3C' -179.6(17) . . . . ?
C4C S2C C4C' C3C' -34(2) . . . . ?
Cd3 S2C C4C' C3C' -77.1(17) . . . . ?
C4C' S2C C5C C6C 75.1(13) . . . . ?
C4C S2C C5C C6C 64.2(8) . . . . ?
Cd3 S2C C5C C6C -32.1(7) . . . . ?
S2C C5C C6C S3C 58.1(9) . . . . ?
C7C S3C C6C C5C -144.5(6) . . . . ?
Cd3 S3C C6C C5C -48.0(6) . . . . ?
C6C S3C C7C C8C 64.3(7) . . . . ?
Cd3 S3C C7C C8C -39.1(6) . . . . ?
C1C N1C C8C C7C -177.1(7) . . . . ?
Cd3 N1C C8C C7C -42.8(7) . . . . ?
S3C C7C C8C N1C 59.5(8) . . . . ?
